data_4033439
loop_
_publ_author_name
'Uemura, Naohiro'
'Ishikawa, Hiroki'
'Tamura, Naoki'
'Yoshida, Yasushi'
'Mino, Takashi'
'Kasashima, Yoshio'
'Sakamoto, Masami'

_publ_section_title
;
 Stereoselective Photodimerization of 3-Arylindenones in Solution and in
 the Solid State.
;
_journal_issue 4
_journal_name_full 'The Journal of organic chemistry'
_journal_page_first 2256
_journal_page_last 2262
_journal_paper_doi 10.1021/acs.joc.7b03147
_journal_volume 83
_journal_year 2018
_chemical_absolute_configuration ad
_chemical_formula_sum 'C15 H9 Cl O'
_chemical_formula_weight 240.67
_space_group_crystal_system monoclinic
_space_group_IT_number 4
_space_group_name_Hall 'P 2yb'
_space_group_name_H-M_alt 'P 1 21 1'
_symmetry_space_group_name_Hall 'P 2yb'
_symmetry_space_group_name_H-M 'P 1 21 1'
_atom_sites_solution_hydrogens geom
_atom_sites_solution_primary direct
_atom_sites_solution_secondary difmap
_cell_angle_alpha 90
_cell_angle_beta 92.688(4)
_cell_angle_gamma 90
_cell_formula_units_Z 2
_cell_length_a 3.8640(11)
_cell_length_b 10.515(3)
_cell_length_c 13.701(4)
_cell_measurement_reflns_used 620
_cell_measurement_temperature 173
_cell_measurement_theta_max 23.7638
_cell_measurement_theta_min 2.4427
_cell_volume 556.1(3)
_computing_cell_refinement 'SAINT V8.34A (Bruker AXS Inc., 2013)'
_computing_data_collection 'APEX2 (Bruker AXS, 2006)'
_computing_data_reduction 'SAINT V8.34A (Bruker AXS Inc., 2013)'
_computing_molecular_graphics 'XSHEL (Bruker AXS,2002)'
_computing_publication_material 'XCIF (Bruker AXS, 2001)'
_computing_structure_refinement 'SHELXL-2013 (Sheldrick, 2013)'
_computing_structure_solution 'SHELXS-97 (Sheldrick, 1997)'
_diffrn_ambient_temperature 173
_diffrn_detector_area_resol_mean 8.3333
_diffrn_measured_fraction_theta_full 0.998
_diffrn_measured_fraction_theta_max 0.971
_diffrn_measurement_device_type 'Bruker APEXII CCD area detector'
_diffrn_measurement_method 'Phi and Omega scans'
_diffrn_radiation_monochromator graphite
_diffrn_radiation_type MoK\a
_diffrn_radiation_wavelength 0.71073
_diffrn_reflns_av_R_equivalents 0.0379
_diffrn_reflns_av_unetI/netI 0.0640
_diffrn_reflns_limit_h_max 5
_diffrn_reflns_limit_h_min -4
_diffrn_reflns_limit_k_max 10
_diffrn_reflns_limit_k_min -13
_diffrn_reflns_limit_l_max 16
_diffrn_reflns_limit_l_min -17
_diffrn_reflns_number 3150
_diffrn_reflns_theta_full 25.242
_diffrn_reflns_theta_max 27.806
_diffrn_reflns_theta_min 1.488
_diffrn_source 'fine-focus sealed tube'
_exptl_absorpt_coefficient_mu 0.320
_exptl_absorpt_correction_T_max 0.97
_exptl_absorpt_correction_T_min 0.84
_exptl_absorpt_correction_type empirical
_exptl_absorpt_process_details 'SADABS (Sheldrick 1996)'
_exptl_crystal_colour colourless
_exptl_crystal_density_diffrn 1.437
_exptl_crystal_density_method 'not measured'
_exptl_crystal_description prismatic
_exptl_crystal_F_000 248
_exptl_crystal_size_max 0.300
_exptl_crystal_size_mid 0.200
_exptl_crystal_size_min 0.100
_refine_diff_density_max 0.283
_refine_diff_density_min -0.218
_refine_ls_abs_structure_details
;
Flack x determined using 330 quotients [(I+)-(I-)]/[(I+)+(I-)]
(Parsons, Flack and Wagner, Acta Cryst. B69 (2013) 249-259).
;
_refine_ls_abs_structure_Flack 0.10(9)
_refine_ls_extinction_method none
_refine_ls_goodness_of_fit_ref 1.087
_refine_ls_hydrogen_treatment constr
_refine_ls_matrix_type full
_refine_ls_number_parameters 154
_refine_ls_number_reflns 1894
_refine_ls_number_restraints 1
_refine_ls_restrained_S_all 1.086
_refine_ls_R_factor_all 0.0794
_refine_ls_R_factor_gt 0.0522
_refine_ls_shift/su_max 0.000
_refine_ls_shift/su_mean 0.000
_refine_ls_structure_factor_coef Fsqd
_refine_ls_weighting_details 'w=1/[\s^2^(Fo^2^)+(0.0515P)^2^] where P=(Fo^2^+2Fc^2^)/3'
_refine_ls_weighting_scheme calc
_refine_ls_wR_factor_gt 0.1085
_refine_ls_wR_factor_ref 0.1236
_reflns_number_gt 1389
_reflns_number_total 1894
_reflns_threshold_expression 'I > 2\s(I)'
_cod_data_source_file jo7b03147_si_005.cif
_cod_data_source_block I
_cod_depositor_comments 'Adding full bibliography for 4033434--4033446.cif.'
_cod_database_code 4033439

loop_
_space_group_symop_operation_xyz
'x, y, z'
'-x, y+1/2, -z'

loop_
_atom_site_type_symbol
_atom_site_label
_atom_site_fract_x
_atom_site_fract_y
_atom_site_fract_z
_atom_site_U_iso_or_equiv
_atom_site_adp_type
_atom_site_calc_flag
_atom_site_refinement_flags_adp
_atom_site_refinement_flags_posn
_atom_site_occupancy
C C1 0.7956(12) 0.3994(6) 0.4505(3) 0.0418(12) Uani d . . 1
C C2 0.6946(15) 0.5209(6) 0.4035(4) 0.0420(14) Uani d . . 1
H H2 0.7277 0.6023 0.4325 0.05 Uiso calc U R 1
C C3 0.5478(14) 0.5000(5) 0.3130(4) 0.0391(13) Uani d . . 1
C C4 0.5296(13) 0.3592(5) 0.2959(4) 0.0352(13) Uani d . . 1
C C5 0.3958(13) 0.2881(5) 0.2178(4) 0.0411(13) Uani d . . 1
H H5 0.2933 0.3277 0.1612 0.049 Uiso calc U R 1
C C6 0.4176(14) 0.1562(6) 0.2256(4) 0.0430(15) Uani d . . 1
H H6 0.3269 0.1056 0.1729 0.052 Uiso calc U R 1
C C7 0.5648(15) 0.0968(6) 0.3062(4) 0.0480(15) Uani d . . 1
H H7 0.5746 0.0066 0.3086 0.058 Uiso calc U R 1
C C8 0.7009(14) 0.1685(6) 0.3851(4) 0.0441(14) Uani d . . 1
H H8 0.8032 0.1285 0.4416 0.053 Uiso calc U R 1
C C9 0.6815(13) 0.2980(6) 0.3780(4) 0.0373(13) Uani d . . 1
C C10 0.4164(13) 0.5981(5) 0.2444(4) 0.0338(13) Uani d . . 1
C C11 0.2723(14) 0.7095(5) 0.2777(4) 0.0394(12) Uani d . . 1
H H11 0.2558 0.7218 0.346 0.047 Uiso calc U R 1
C C12 0.1515(12) 0.8037(5) 0.2142(4) 0.0386(12) Uani d . . 1
H H12 0.049 0.8789 0.2382 0.046 Uiso calc U R 1
C C13 0.1830(12) 0.7862(5) 0.1159(3) 0.0361(13) Uani d . . 1
C C14 0.3306(13) 0.6776(5) 0.0793(4) 0.0354(12) Uani d . . 1
H H14 0.3526 0.6677 0.0109 0.042 Uiso calc U R 1
C C15 0.4449(13) 0.5844(5) 0.1428(3) 0.0348(12) Uani d . . 1
H H15 0.5451 0.5092 0.1179 0.042 Uiso calc U R 1
Cl Cl1 0.0314(3) 0.90395(14) 0.03535(10) 0.0509(4) Uani d . . 1
O O1 0.9431(10) 0.3814(4) 0.5298(3) 0.0553(12) Uani d . . 1

loop_
_atom_site_aniso_label
_atom_site_aniso_U_11
_atom_site_aniso_U_22
_atom_site_aniso_U_33
_atom_site_aniso_U_12
_atom_site_aniso_U_13
_atom_site_aniso_U_23
C1 0.041(3) 0.047(3) 0.037(3) -0.008(3) 0.000(2) 0.006(3)
C2 0.048(4) 0.040(4) 0.037(3) -0.007(3) -0.001(3) 0.001(3)
C3 0.039(3) 0.039(3) 0.039(3) -0.006(2) 0.001(2) 0.002(3)
C4 0.034(3) 0.032(3) 0.039(3) -0.003(2) 0.000(2) 0.003(2)
C5 0.042(3) 0.036(3) 0.045(3) -0.005(3) -0.004(3) -0.003(3)
C6 0.042(3) 0.038(3) 0.049(4) -0.008(3) -0.005(3) -0.002(3)
C7 0.049(4) 0.036(3) 0.059(4) 0.000(3) -0.002(3) 0.001(3)
C8 0.038(3) 0.041(3) 0.053(3) 0.005(3) -0.004(3) 0.009(3)
C9 0.030(3) 0.039(3) 0.043(3) -0.003(3) -0.002(2) 0.000(3)
C10 0.042(3) 0.030(3) 0.028(3) -0.004(2) -0.001(2) 0.002(2)
C11 0.046(3) 0.036(3) 0.037(3) -0.010(2) 0.004(2) -0.001(3)
C12 0.034(3) 0.029(3) 0.053(3) -0.004(2) 0.002(2) -0.005(3)
C13 0.033(3) 0.031(3) 0.043(3) -0.009(2) -0.009(2) 0.009(3)
C14 0.038(3) 0.035(3) 0.033(3) -0.008(2) -0.005(2) 0.002(3)
C15 0.039(3) 0.030(3) 0.036(3) -0.007(2) 0.003(2) -0.004(2)
Cl1 0.0496(7) 0.0406(8) 0.0608(9) -0.0009(7) -0.0140(6) 0.0108(8)
O1 0.062(2) 0.055(3) 0.047(2) -0.010(2) -0.0159(18) 0.013(2)

loop_
_atom_type_symbol
_atom_type_description
_atom_type_scat_dispersion_real
_atom_type_scat_dispersion_imag
_atom_type_scat_source
C C 0.0033 0.0016 'International Tables Vol C Tables 4.2.6.8 and 6.1.1.4'
H H 0.0000 0.0000 'International Tables Vol C Tables 4.2.6.8 and 6.1.1.4'
O O 0.0106 0.0060 'International Tables Vol C Tables 4.2.6.8 and 6.1.1.4'
Cl Cl 0.1484 0.1585 'International Tables Vol C Tables 4.2.6.8 and 6.1.1.4'

loop_
_geom_angle_atom_site_label_1
_geom_angle_atom_site_label_2
_geom_angle_atom_site_label_3
_geom_angle
O1 C1 C2 128.8(6)
O1 C1 C9 126.0(6)
C2 C1 C9 105.1(4)
C3 C2 C1 110.5(5)
C3 C2 H2 124.8
C1 C2 H2 124.8
C2 C3 C10 126.0(5)
C2 C3 C4 108.5(5)
C10 C3 C4 125.5(5)
C5 C4 C9 120.0(5)
C5 C4 C3 131.8(5)
C9 C4 C3 108.3(5)
C4 C5 C6 117.3(5)
C4 C5 H5 121.3
C6 C5 H5 121.3
C7 C6 C5 122.5(6)
C7 C6 H6 118.8
C5 C6 H6 118.8
C6 C7 C8 120.3(6)
C6 C7 H7 119.9
C8 C7 H7 119.9
C9 C8 C7 117.6(6)
C9 C8 H8 121.2
C7 C8 H8 121.2
C8 C9 C4 122.3(6)
C8 C9 C1 130.0(5)
C4 C9 C1 107.6(5)
C11 C10 C15 117.6(5)
C11 C10 C3 121.0(4)
C15 C10 C3 121.3(5)
C10 C11 C12 121.8(5)
C10 C11 H11 119.1
C12 C11 H11 119.1
C13 C12 C11 118.6(5)
C13 C12 H12 120.7
C11 C12 H12 120.7
C12 C13 C14 121.7(5)
C12 C13 Cl1 119.0(4)
C14 C13 Cl1 119.3(4)
C15 C14 C13 119.1(4)
C15 C14 H14 120.4
C13 C14 H14 120.4
C14 C15 C10 121.1(5)
C14 C15 H15 119.5
C10 C15 H15 119.5

loop_
_geom_bond_atom_site_label_1
_geom_bond_atom_site_label_2
_geom_bond_distance
C1 O1 1.217(5)
C1 C2 1.475(8)
C1 C9 1.509(8)
C2 C3 1.357(7)
C2 H2 0.95
C3 C10 1.470(7)
C3 C4 1.500(8)
C4 C5 1.385(7)
C4 C9 1.400(7)
C5 C6 1.393(8)
C5 H5 0.95
C6 C7 1.370(8)
C6 H6 0.95
C7 C8 1.400(8)
C7 H7 0.95
C8 C9 1.367(8)
C8 H8 0.95
C10 C11 1.384(7)
C10 C15 1.409(7)
C11 C12 1.385(7)
C11 H11 0.95
C12 C13 1.370(7)
C12 H12 0.95
C13 C14 1.381(7)
C13 Cl1 1.742(5)
C14 C15 1.371(7)
C14 H14 0.95
C15 H15 0.95

loop_
_geom_torsion_atom_site_label_1
_geom_torsion_atom_site_label_2
_geom_torsion_atom_site_label_3
_geom_torsion_atom_site_label_4
_geom_torsion
O1 C1 C2 C3 177.4(5)
C9 C1 C2 C3 -1.7(5)
C1 C2 C3 C10 -179.8(5)
C1 C2 C3 C4 2.3(6)
C2 C3 C4 C5 177.9(5)
C10 C3 C4 C5 0.0(10)
C2 C3 C4 C9 -2.0(7)
C10 C3 C4 C9 -179.9(4)
C9 C4 C5 C6 0.5(8)
C3 C4 C5 C6 -179.4(6)
C4 C5 C6 C7 -0.2(8)
C5 C6 C7 C8 0.0(9)
C6 C7 C8 C9 -0.2(8)
C7 C8 C9 C4 0.5(8)
C7 C8 C9 C1 178.4(5)
C5 C4 C9 C8 -0.7(8)
C3 C4 C9 C8 179.2(5)
C5 C4 C9 C1 -179.0(5)
C3 C4 C9 C1 0.9(6)
O1 C1 C9 C8 3.2(9)
C2 C1 C9 C8 -177.7(6)
O1 C1 C9 C4 -178.7(5)
C2 C1 C9 C4 0.4(5)
C2 C3 C10 C11 -32.6(8)
C4 C3 C10 C11 145.0(6)
C2 C3 C10 C15 144.9(6)
C4 C3 C10 C15 -37.6(8)
C15 C10 C11 C12 1.6(8)
C3 C10 C11 C12 179.1(5)
C10 C11 C12 C13 -1.3(7)
C11 C12 C13 C14 0.1(7)
C11 C12 C13 Cl1 179.9(4)
C12 C13 C14 C15 0.8(7)
Cl1 C13 C14 C15 -179.0(4)
C13 C14 C15 C10 -0.5(7)
C11 C10 C15 C14 -0.7(8)
C3 C10 C15 C14 -178.2(4)
